data_1502635
loop_
_publ_author_name
'Shaabani, Ahmad'
'Maleki, Ali'
'Hajishaabanha, Fatemeh'
'Mofakham, Hamid'
'Seyyedhamzeh, Mozhdeh'
'Mahyari, Mojtaba'
'Ng, Seik Weng'

_publ_section_title
;
 Novel Syntheses of Tetrahydrobenzodiazepines and Dihydropyrazines via
 Isocyanide-Based Multicomponent Reactions of Diamines
;
_journal_issue 1
_journal_name_full 'Journal of Combinatorial Chemistry'
_journal_page_first 186
_journal_paper_doi 10.1021/cc900125a
_journal_volume 12
_journal_year 2010
_chemical_formula_moiety 'C18 H25 N3 O2'
_chemical_formula_sum 'C18 H25 N3 O2'
_chemical_formula_weight 315.41
_chemical_name_systematic
; 
 ? 
;
_space_group_IT_number 14
_symmetry_cell_setting monoclinic
_symmetry_space_group_name_Hall '-P 2yn'
_symmetry_space_group_name_H-M 'P 1 21/n 1'
_atom_sites_solution_hydrogens geom
_atom_sites_solution_primary direct
_atom_sites_solution_secondary difmap
_audit_creation_method SHELXL-97
_cell_angle_alpha 90.00
_cell_angle_beta 94.801(3)
_cell_angle_gamma 90.00
_cell_formula_units_Z 4
_cell_length_a 5.7118(2)
_cell_length_b 25.8049(10)
_cell_length_c 11.8905(6)
_cell_measurement_reflns_used 1785
_cell_measurement_temperature 140(2)
_cell_measurement_theta_max 27.8
_cell_measurement_theta_min 2.3
_cell_volume 1746.42(13)
_computing_cell_refinement 'SAINT (Bruker, 2008)'
_computing_data_collection 'APEX2 software (Bruker, 2008)'
_computing_data_reduction SAINT
_computing_molecular_graphics 'X-Seed (Barbour, 2001)'
_computing_publication_material 'publCIF (Westrip, 2009)'
_computing_structure_refinement 'SHELXL-97 (Sheldrick, 2008)'
_computing_structure_solution 'SHELXS-97 (Sheldrick, 2008)'
_diffrn_ambient_temperature 140(2)
_diffrn_measured_fraction_theta_full 0.989
_diffrn_measured_fraction_theta_max 0.989
_diffrn_measurement_device_type 'Bruker SMART APEX diffractometer'
_diffrn_measurement_method '\w scans'
_diffrn_radiation_monochromator graphite
_diffrn_radiation_source 'fine-focus sealed tube'
_diffrn_radiation_type MoK\a
_diffrn_radiation_wavelength 0.71073
_diffrn_reflns_av_R_equivalents 0.0895
_diffrn_reflns_av_sigmaI/netI 0.1243
_diffrn_reflns_limit_h_max 7
_diffrn_reflns_limit_h_min -6
_diffrn_reflns_limit_k_max 33
_diffrn_reflns_limit_k_min -33
_diffrn_reflns_limit_l_max 12
_diffrn_reflns_limit_l_min -15
_diffrn_reflns_number 9482
_diffrn_reflns_theta_full 27.50
_diffrn_reflns_theta_max 27.50
_diffrn_reflns_theta_min 1.58
_diffrn_standards_decay_% 0
_diffrn_standards_interval_count 0
_diffrn_standards_interval_time 0
_diffrn_standards_number 0
_exptl_absorpt_coefficient_mu 0.079
_exptl_absorpt_correction_type none
_exptl_crystal_colour Colorless
_exptl_crystal_density_diffrn 1.200
_exptl_crystal_density_method 'not measured'
_exptl_crystal_description Plate
_exptl_crystal_F_000 680
_exptl_crystal_size_max 0.38
_exptl_crystal_size_mid 0.26
_exptl_crystal_size_min 0.02
_refine_diff_density_max 0.559
_refine_diff_density_min -0.319
_refine_diff_density_rms 0.084
_refine_ls_extinction_coef 0.006(3)
_refine_ls_extinction_expression Fc^*^=kFc[1+0.001xFc^2^\l^3^/sin(2\q)]^-1/4^
_refine_ls_extinction_method SHELXL
_refine_ls_goodness_of_fit_ref 1.037
_refine_ls_hydrogen_treatment mixed
_refine_ls_matrix_type full
_refine_ls_number_parameters 220
_refine_ls_number_reflns 3981
_refine_ls_number_restraints 3
_refine_ls_restrained_S_all 1.037
_refine_ls_R_factor_all 0.1449
_refine_ls_R_factor_gt 0.0806
_refine_ls_shift/su_max 0.001
_refine_ls_shift/su_mean 0.001
_refine_ls_structure_factor_coef Fsqd
_refine_ls_weighting_details 'calc w=1/[\s^2^(Fo^2^)+(0.1145P)^2^+0.5103P] where P=(Fo^2^+2Fc^2^)/3'
_refine_ls_weighting_scheme calc
_refine_ls_wR_factor_gt 0.1985
_refine_ls_wR_factor_ref 0.2388
_reflns_number_gt 2189
_reflns_number_total 3981
_reflns_threshold_expression I>2\s(I)
_cod_data_source_file cc900125a_si_004.cif
_cod_data_source_block a
_cod_depositor_comments
;
The following automatic conversions were performed:

'_symmetry_cell_setting' value 'Monoclinic' changed to 'monoclinic'
according to /home/saulius/struct/CIF-dictionaries/cif_core.dic
dictionary named 'cif_core.dic' version 2.4.2 from
2011-04-26.

'_exptl_absorpt_correction_type' value 'None' changed to
'none' according to
/home/saulius/struct/CIF-dictionaries/cif_core.dic dictionary named
'cif_core.dic' version 2.4.2 from 2011-04-26.

Automatic conversion script
Id: cif_fix_values 1715 2011-07-08 13:25:40Z adriana 
;
_cod_original_cell_volume 1746.4(1)
_cod_original_sg_symbol_H-M 'P 21/n'
_cod_database_code 1502635

loop_
_symmetry_equiv_pos_as_xyz
'x, y, z'
'-x+1/2, y+1/2, -z+1/2'
'-x, -y, -z'
'x-1/2, -y-1/2, z-1/2'

loop_
_atom_site_label
_atom_site_type_symbol
_atom_site_fract_x
_atom_site_fract_y
_atom_site_fract_z
_atom_site_U_iso_or_equiv
_atom_site_adp_type
_atom_site_occupancy
_atom_site_symmetry_multiplicity
_atom_site_calc_flag
_atom_site_refinement_flags
O1 O -0.1002(4) 0.25586(9) 0.5930(2) 0.0276(6) Uani 1 1 d .
O2 O -0.1762(4) 0.30179(9) 0.9009(2) 0.0250(6) Uani 1 1 d .
N1 N 0.1722(5) 0.19283(10) 0.6263(2) 0.0195(6) Uani 1 1 d D
H1 H 0.222(6) 0.1989(12) 0.5593(16) 0.023 Uiso 1 1 d D
N2 N 0.2638(4) 0.20469(10) 0.8632(2) 0.0170(6) Uani 1 1 d D
H2 H 0.333(6) 0.2070(12) 0.9318(14) 0.020 Uiso 1 1 d D
N3 N 0.1876(5) 0.30586(10) 0.8391(2) 0.0212(6) Uani 1 1 d D
H3 H 0.305(4) 0.2855(11) 0.825(3) 0.025 Uiso 1 1 d D
C1 C 0.2837(5) 0.15287(12) 0.6927(3) 0.0186(7) Uani 1 1 d .
C2 C 0.3718(6) 0.11016(13) 0.6401(3) 0.0241(8) Uani 1 1 d .
H2A H 0.3432 0.1064 0.5606 0.029 Uiso 1 1 calc R
C3 C 0.5011(6) 0.07270(14) 0.7015(3) 0.0275(8) Uani 1 1 d .
H3A H 0.5645 0.0442 0.6637 0.033 Uiso 1 1 calc R
C4 C 0.5385(6) 0.07677(13) 0.8184(3) 0.0242(8) Uani 1 1 d .
C5 C 0.4436(6) 0.11873(12) 0.8708(3) 0.0201(7) Uani 1 1 d .
H5 H 0.4624 0.1210 0.9508 0.024 Uiso 1 1 calc R
C6 C 0.3209(5) 0.15799(12) 0.8100(3) 0.0170(7) Uani 1 1 d .
C7 C 0.6898(8) 0.03781(14) 0.8858(3) 0.0374(10) Uani 1 1 d .
H7A H 0.6907 0.0050 0.8441 0.056 Uiso 1 1 calc R
H7B H 0.6262 0.0320 0.9588 0.056 Uiso 1 1 calc R
H7C H 0.8506 0.0511 0.8981 0.056 Uiso 1 1 calc R
C8 C 0.0165(5) 0.22066(12) 0.8679(3) 0.0175(7) Uani 1 1 d .
C9 C -0.1261(6) 0.20390(12) 0.7589(3) 0.0188(7) Uani 1 1 d .
H9A H -0.1424 0.1657 0.7591 0.023 Uiso 1 1 calc R
H9B H -0.2856 0.2190 0.7579 0.023 Uiso 1 1 calc R
C10 C -0.0176(6) 0.22013(13) 0.6529(3) 0.0195(7) Uani 1 1 d .
C11 C -0.0879(6) 0.19730(12) 0.9707(3) 0.0215(7) Uani 1 1 d .
H11A H -0.0873 0.1594 0.9649 0.032 Uiso 1 1 calc R
H11B H -0.2497 0.2095 0.9736 0.032 Uiso 1 1 calc R
H11C H 0.0062 0.2080 1.0395 0.032 Uiso 1 1 calc R
C12 C 0.0047(6) 0.28003(12) 0.8725(3) 0.0184(7) Uani 1 1 d .
C13 C 0.1996(6) 0.36175(13) 0.8312(3) 0.0218(7) Uani 1 1 d .
H13 H 0.0358 0.3757 0.8249 0.026 Uiso 1 1 calc R
C14 C 0.3318(7) 0.38503(13) 0.9362(3) 0.0289(8) Uani 1 1 d .
H14A H 0.2515 0.3753 1.0037 0.035 Uiso 1 1 calc R
H14B H 0.4931 0.3707 0.9450 0.035 Uiso 1 1 calc R
C15 C 0.3440(8) 0.44361(14) 0.9279(3) 0.0375(10) Uani 1 1 d .
H15A H 0.1833 0.4582 0.9252 0.045 Uiso 1 1 calc R
H15B H 0.4346 0.4575 0.9959 0.045 Uiso 1 1 calc R
C16 C 0.4597(8) 0.46015(15) 0.8237(4) 0.0400(10) Uani 1 1 d .
H16A H 0.6263 0.4492 0.8307 0.048 Uiso 1 1 calc R
H16B H 0.4554 0.4984 0.8175 0.048 Uiso 1 1 calc R
C17 C 0.3359(9) 0.43651(15) 0.7179(4) 0.0435(11) Uani 1 1 d .
H17A H 0.1760 0.4514 0.7054 0.052 Uiso 1 1 calc R
H17B H 0.4230 0.4456 0.6521 0.052 Uiso 1 1 calc R
C18 C 0.3180(8) 0.37793(14) 0.7262(3) 0.0338(9) Uani 1 1 d .
H18A H 0.4774 0.3627 0.7290 0.041 Uiso 1 1 calc R
H18B H 0.2263 0.3644 0.6581 0.041 Uiso 1 1 calc R

loop_
_atom_site_aniso_label
_atom_site_aniso_U_11
_atom_site_aniso_U_22
_atom_site_aniso_U_33
_atom_site_aniso_U_23
_atom_site_aniso_U_13
_atom_site_aniso_U_12
O1 0.0177(13) 0.0451(14) 0.0203(13) 0.0067(11) 0.0034(10) 0.0061(11)
O2 0.0222(13) 0.0353(13) 0.0190(12) 0.0004(10) 0.0101(10) 0.0057(10)
N1 0.0159(15) 0.0330(15) 0.0102(13) 0.0020(11) 0.0051(11) 0.0007(11)
N2 0.0065(13) 0.0282(14) 0.0162(13) -0.0032(11) 0.0003(10) -0.0004(10)
N3 0.0142(15) 0.0276(15) 0.0226(15) -0.0025(12) 0.0060(11) -0.0001(11)
C1 0.0086(15) 0.0275(16) 0.0199(17) 0.0010(13) 0.0018(12) -0.0034(12)
C2 0.0208(18) 0.0355(19) 0.0166(17) -0.0031(14) 0.0055(14) -0.0015(15)
C3 0.024(2) 0.0302(18) 0.028(2) -0.0089(15) 0.0027(15) 0.0042(14)
C4 0.0200(19) 0.0276(17) 0.0256(18) 0.0012(15) 0.0041(14) -0.0026(14)
C5 0.0125(16) 0.0308(17) 0.0172(16) 0.0011(14) 0.0028(13) -0.0033(13)
C6 0.0062(15) 0.0238(16) 0.0216(17) -0.0001(13) 0.0044(12) -0.0044(12)
C7 0.041(3) 0.037(2) 0.035(2) 0.0014(17) 0.0010(18) 0.0100(18)
C8 0.0091(15) 0.0302(16) 0.0137(15) 0.0009(13) 0.0040(12) -0.0003(12)
C9 0.0107(16) 0.0301(17) 0.0160(16) -0.0012(13) 0.0033(12) 0.0000(13)
C10 0.0145(17) 0.0301(17) 0.0140(16) -0.0023(13) 0.0024(13) -0.0002(13)
C11 0.0150(17) 0.0322(18) 0.0184(17) 0.0007(14) 0.0077(13) -0.0029(13)
C12 0.0167(17) 0.0304(17) 0.0089(15) -0.0019(13) 0.0044(12) 0.0006(13)
C13 0.0150(17) 0.0293(17) 0.0214(17) -0.0015(14) 0.0030(13) 0.0013(13)
C14 0.032(2) 0.0334(19) 0.0216(18) -0.0008(15) 0.0038(15) -0.0047(16)
C15 0.047(3) 0.035(2) 0.031(2) -0.0066(17) 0.0039(19) -0.0073(18)
C16 0.047(3) 0.033(2) 0.041(2) 0.0031(18) 0.006(2) -0.0125(18)
C17 0.058(3) 0.044(2) 0.030(2) 0.0080(18) 0.011(2) -0.011(2)
C18 0.045(3) 0.037(2) 0.0197(19) -0.0008(16) 0.0085(17) -0.0082(18)

loop_
_atom_type_symbol
_atom_type_description
_atom_type_scat_dispersion_real
_atom_type_scat_dispersion_imag
_atom_type_scat_source
C C 0.0033 0.0016 'International Tables Vol C Tables 4.2.6.8 and 6.1.1.4'
H H 0.0000 0.0000 'International Tables Vol C Tables 4.2.6.8 and 6.1.1.4'
N N 0.0061 0.0033 'International Tables Vol C Tables 4.2.6.8 and 6.1.1.4'
O O 0.0106 0.0060 'International Tables Vol C Tables 4.2.6.8 and 6.1.1.4'

loop_
_geom_angle_atom_site_label_1
_geom_angle_atom_site_label_2
_geom_angle_atom_site_label_3
_geom_angle
C10 N1 C1 125.5(3)
C6 N2 C8 120.8(2)
C12 N3 C13 124.2(3)
C2 C1 C6 119.7(3)
C2 C1 N1 119.4(3)
C6 C1 N1 120.7(3)
C1 C2 C3 121.0(3)
C2 C3 C4 120.3(3)
C5 C4 C3 118.4(3)
C5 C4 C7 120.7(3)
C3 C4 C7 120.8(3)
C4 C5 C6 122.2(3)
C5 C6 C1 118.3(3)
C5 C6 N2 120.8(3)
C1 C6 N2 120.4(3)
N2 C8 C11 111.0(3)
N2 C8 C12 108.9(3)
C11 C8 C12 110.2(3)
N2 C8 C9 109.3(2)
C11 C8 C9 110.4(3)
C12 C8 C9 106.8(3)
C10 C9 C8 113.7(3)
O1 C10 N1 122.0(3)
O1 C10 C9 121.7(3)
N1 C10 C9 116.4(3)
O2 C12 N3 123.1(3)
O2 C12 C8 119.9(3)
N3 C12 C8 116.9(3)
N3 C13 C14 111.2(3)
N3 C13 C18 110.6(3)
C14 C13 C18 109.8(3)
C15 C14 C13 111.2(3)
C16 C15 C14 111.1(3)
C15 C16 C17 111.1(3)
C18 C17 C16 112.1(3)
C17 C18 C13 111.2(3)

loop_
_geom_bond_atom_site_label_1
_geom_bond_atom_site_label_2
_geom_bond_distance
O1 C10 1.234(4)
O2 C12 1.247(4)
N1 C10 1.352(4)
N1 C1 1.417(4)
N2 C6 1.412(4)
N2 C8 1.477(4)
N3 C12 1.327(4)
N3 C13 1.447(4)
C1 C2 1.383(5)
C1 C6 1.399(4)
C2 C3 1.387(5)
C3 C4 1.392(5)
C4 C5 1.382(5)
C4 C7 1.511(5)
C5 C6 1.398(4)
C8 C11 1.528(4)
C8 C12 1.535(5)
C8 C9 1.534(4)
C9 C10 1.510(5)
C13 C14 1.526(5)
C13 C18 1.528(5)
C14 C15 1.517(5)
C15 C16 1.514(6)
C16 C17 1.518(6)
C17 C18 1.519(5)

loop_
_geom_hbond_atom_site_label_D
_geom_hbond_atom_site_label_H
_geom_hbond_atom_site_label_A
_geom_hbond_distance_DH
_geom_hbond_distance_HA
_geom_hbond_distance_DA
_geom_hbond_angle_DHA
_geom_hbond_site_symmetry_A
N1 H1 O2 0.88(1) 2.02(1) 2.888(3) 169(3) 4_665
N2 H2 O1 0.88(1) 2.15(2) 2.959(3) 153(3) 4_666
